data_4026787
loop_
_publ_author_name
'Lijuan Jiao'
'Weidong Pang'
'Jinyuan Zhou'
'Yun Wei'
'Xiaolong Mu'
'Guifeng Bai'
'Erhong Hao'

_publ_section_title
;
 Regioselective Stepwise Bromination of Boron Dipyrromethene (BODIPY) Dyes
;
_journal_name_full 'Journal of Organic Chemistry'
_journal_page_first 9988
_journal_page_last 9996
_journal_paper_doi 10.1021/jo201754m
_journal_volume 76
_journal_year 2011
_chemical_formula_sum 'C43 H33 B Br2 F2 N2 S4'
_chemical_formula_weight 914.58
_chemical_name_systematic
; 
 ? 
;
_space_group_IT_number 2
_symmetry_cell_setting triclinic
_symmetry_space_group_name_Hall '-P 1'
_symmetry_space_group_name_H-M 'P -1'
_atom_sites_solution_hydrogens geom
_atom_sites_solution_primary direct
_atom_sites_solution_secondary difmap
_audit_creation_method SHELXL-97
_cell_angle_alpha 62.8970(10)
_cell_angle_beta 79.7070(10)
_cell_angle_gamma 67.3170(10)
_cell_formula_units_Z 2
_cell_length_a 12.6861(9)
_cell_length_b 13.9611(10)
_cell_length_c 14.4382(10)
_cell_measurement_reflns_used 5585
_cell_measurement_temperature 293(2)
_cell_measurement_theta_max 27.54
_cell_measurement_theta_min 2.36
_cell_volume 2100.3(3)
_computing_cell_refinement 'Bruker SMART'
_computing_data_collection 'Bruker SMART'
_computing_data_reduction 'Bruker SAINT'
_computing_molecular_graphics 'Bruker SHELXTL'
_computing_publication_material 'Bruker SHELXTL'
_computing_structure_refinement 'SHELXL-97 (Sheldrick, 1997)'
_computing_structure_solution 'SHELXS-97 (Sheldrick, 1990)'
_diffrn_ambient_temperature 293(2)
_diffrn_measured_fraction_theta_full 0.974
_diffrn_measured_fraction_theta_max 0.974
_diffrn_measurement_device_type 'CCD area detector'
_diffrn_measurement_method 'phi and omega scans'
_diffrn_radiation_monochromator graphite
_diffrn_radiation_source 'fine-focus sealed tube'
_diffrn_radiation_type MoK\a
_diffrn_radiation_wavelength 0.71073
_diffrn_reflns_av_R_equivalents 0.0246
_diffrn_reflns_av_sigmaI/netI 0.0482
_diffrn_reflns_limit_h_max 16
_diffrn_reflns_limit_h_min -16
_diffrn_reflns_limit_k_max 18
_diffrn_reflns_limit_k_min -17
_diffrn_reflns_limit_l_max 18
_diffrn_reflns_limit_l_min -18
_diffrn_reflns_number 18438
_diffrn_reflns_theta_full 27.64
_diffrn_reflns_theta_max 27.64
_diffrn_reflns_theta_min 1.58
_exptl_absorpt_coefficient_mu 2.170
_exptl_absorpt_correction_T_max 0.7366
_exptl_absorpt_correction_T_min 0.6832
_exptl_absorpt_correction_type multi-scan
_exptl_absorpt_process_details 'Semi-empirical from equivalents'
_exptl_crystal_colour blue
_exptl_crystal_density_diffrn 1.446
_exptl_crystal_description block
_exptl_crystal_F_000 924
_exptl_crystal_size_max 0.19
_exptl_crystal_size_mid 0.16
_exptl_crystal_size_min 0.15
_platon_squeeze_details
;
;
_refine_diff_density_max 0.327
_refine_diff_density_min -0.455
_refine_diff_density_rms 0.053
_refine_ls_extinction_method none
_refine_ls_goodness_of_fit_ref 1.051
_refine_ls_hydrogen_treatment constr
_refine_ls_matrix_type full
_refine_ls_number_parameters 491
_refine_ls_number_reflns 9529
_refine_ls_number_restraints 0
_refine_ls_restrained_S_all 1.051
_refine_ls_R_factor_all 0.0729
_refine_ls_R_factor_gt 0.0395
_refine_ls_shift/su_max 0.003
_refine_ls_shift/su_mean 0.000
_refine_ls_structure_factor_coef Fsqd
_refine_ls_weighting_details 'calc w=1/[\s^2^(Fo^2^)+(0.0400P)^2^+0.0000P] where P=(Fo^2^+2Fc^2^)/3'
_refine_ls_weighting_scheme calc
_refine_ls_wR_factor_gt 0.0903
_refine_ls_wR_factor_ref 0.0976
_reflns_number_gt 5915
_reflns_number_total 9529
_reflns_threshold_expression >2sigma(I)
_cod_data_source_file jo201754m_si_011.cif
_cod_data_source_block 111025b_0m
_cod_original_sg_symbol_H-M 'P -1 '
_cod_database_code 4026787

loop_
_symmetry_equiv_pos_as_xyz
'x, y, z'
'-x, -y, -z'

loop_
_atom_site_label
_atom_site_type_symbol
_atom_site_fract_x
_atom_site_fract_y
_atom_site_fract_z
_atom_site_U_iso_or_equiv
_atom_site_adp_type
_atom_site_occupancy
_atom_site_symmetry_multiplicity
_atom_site_calc_flag
_atom_site_refinement_flags
B1 B 0.6694(3) 0.9419(2) -0.0551(2) 0.0403(7) Uani 1 1 d .
Br1 Br 0.72571(3) 1.10641(3) 0.20593(2) 0.06282(11) Uani 1 1 d .
Br2 Br 0.54490(3) 0.61466(3) -0.06890(3) 0.06893(12) Uani 1 1 d .
C1 C 0.7859(2) 1.2141(2) -0.0467(2) 0.0433(6) Uani 1 1 d .
C2 C 0.7588(2) 1.3302(2) -0.0825(2) 0.0533(7) Uani 1 1 d .
H2 H 0.6851 1.3799 -0.1048 0.064 Uiso 1 1 calc R
C3 C 0.8414(3) 1.3728(3) -0.0851(3) 0.0630(8) Uani 1 1 d .
H3 H 0.8232 1.4517 -0.1114 0.076 Uiso 1 1 calc R
C4 C 0.9513(3) 1.3002(3) -0.0493(2) 0.0558(8) Uani 1 1 d .
C5 C 0.9754(2) 1.1839(3) -0.0104(2) 0.0605(8) Uani 1 1 d .
H5 H 1.0476 1.1335 0.0163 0.073 Uiso 1 1 calc R
C6 C 0.8946(2) 1.1412(3) -0.0102(2) 0.0576(8) Uani 1 1 d .
H6 H 0.9131 1.0624 0.0147 0.069 Uiso 1 1 calc R
C7 C 1.0414(3) 1.3485(3) -0.0533(3) 0.0824(11) Uani 1 1 d .
H7A H 1.1049 1.2882 -0.0105 0.124 Uiso 1 1 calc R
H7B H 1.0093 1.4069 -0.0282 0.124 Uiso 1 1 calc R
H7C H 1.0669 1.3811 -0.1238 0.124 Uiso 1 1 calc R
C8 C 0.6949(2) 1.0395(2) 0.0508(2) 0.0412(6) Uani 1 1 d .
C9 C 0.7130(2) 1.0110(2) 0.1548(2) 0.0456(6) Uani 1 1 d .
C10 C 0.7118(2) 0.9004(2) 0.2150(2) 0.0475(7) Uani 1 1 d .
C11 C 0.6853(2) 0.8652(2) 0.1459(2) 0.0425(6) Uani 1 1 d .
C12 C 0.8814(3) 0.8238(2) 0.3516(2) 0.0538(7) Uani 1 1 d .
C13 C 0.9610(3) 0.8218(3) 0.2730(3) 0.0800(11) Uani 1 1 d .
H13 H 0.9424 0.8225 0.2133 0.096 Uiso 1 1 calc R
C14 C 1.0674(3) 0.8190(4) 0.2833(3) 0.0937(13) Uani 1 1 d .
H14 H 1.1198 0.8186 0.2293 0.112 Uiso 1 1 calc R
C15 C 1.0997(3) 0.8166(3) 0.3704(3) 0.0729(9) Uani 1 1 d .
C16 C 1.0209(3) 0.8164(3) 0.4477(3) 0.0731(10) Uani 1 1 d .
H16 H 1.0409 0.8128 0.5084 0.088 Uiso 1 1 calc R
C17 C 0.9121(3) 0.8213(3) 0.4390(2) 0.0620(8) Uani 1 1 d .
H17 H 0.8595 0.8229 0.4927 0.074 Uiso 1 1 calc R
C18 C 1.2177(3) 0.8188(4) 0.3759(3) 0.1073(14) Uani 1 1 d .
H18A H 1.2683 0.7920 0.3280 0.161 Uiso 1 1 calc R
H18B H 1.2470 0.7699 0.4452 0.161 Uiso 1 1 calc R
H18C H 1.2120 0.8958 0.3578 0.161 Uiso 1 1 calc R
C19 C 0.6597(2) 0.7699(2) 0.1659(2) 0.0434(6) Uani 1 1 d .
C20 C 0.6365(2) 0.7529(2) 0.0837(2) 0.0419(6) Uani 1 1 d .
C21 C 0.6035(2) 0.6667(2) 0.0827(2) 0.0468(7) Uani 1 1 d .
C22 C 0.5948(2) 0.6935(2) -0.0210(2) 0.0476(7) Uani 1 1 d .
C23 C 0.6185(2) 0.7937(2) -0.0828(2) 0.0450(6) Uani 1 1 d .
C24 C 0.6526(2) 0.6867(2) 0.2760(2) 0.0459(7) Uani 1 1 d .
C25 C 0.7377(3) 0.5828(3) 0.3196(2) 0.0626(8) Uani 1 1 d .
H25 H 0.8014 0.5623 0.2801 0.075 Uiso 1 1 calc R
C26 C 0.7293(4) 0.5082(3) 0.4222(3) 0.0772(10) Uani 1 1 d .
H26 H 0.7875 0.4377 0.4519 0.093 Uiso 1 1 calc R
C27 C 0.6344(4) 0.5387(4) 0.4802(3) 0.0808(11) Uani 1 1 d .
H27 H 0.6280 0.4883 0.5490 0.097 Uiso 1 1 calc R
C28 C 0.5497(3) 0.6431(4) 0.4366(3) 0.0783(10) Uani 1 1 d .
H28 H 0.4860 0.6638 0.4760 0.094 Uiso 1 1 calc R
C29 C 0.5585(3) 0.7179(3) 0.3345(2) 0.0580(8) Uani 1 1 d .
H29 H 0.5012 0.7891 0.3053 0.070 Uiso 1 1 calc R
C30 C 0.6827(3) 0.4347(2) 0.2159(2) 0.0504(7) Uani 1 1 d .
C31 C 0.7828(3) 0.4281(3) 0.1599(2) 0.0636(8) Uani 1 1 d .
H31 H 0.7887 0.4923 0.1012 0.076 Uiso 1 1 calc R
C32 C 0.8749(3) 0.3264(3) 0.1903(3) 0.0680(9) Uani 1 1 d .
H32 H 0.9422 0.3240 0.1517 0.082 Uiso 1 1 calc R
C33 C 0.8703(3) 0.2296(3) 0.2749(3) 0.0738(10) Uani 1 1 d .
C34 C 0.7688(4) 0.2361(3) 0.3302(3) 0.0748(10) Uani 1 1 d .
H34 H 0.7628 0.1710 0.3878 0.090 Uiso 1 1 calc R
C35 C 0.6755(3) 0.3378(3) 0.3014(2) 0.0660(9) Uani 1 1 d .
H35 H 0.6082 0.3404 0.3400 0.079 Uiso 1 1 calc R
C36 C 0.9715(4) 0.1187(3) 0.3055(4) 0.1056(14) Uani 1 1 d .
H36A H 0.9966 0.1009 0.2467 0.158 Uiso 1 1 calc R
H36B H 0.9496 0.0579 0.3609 0.158 Uiso 1 1 calc R
H36C H 1.0326 0.1270 0.3286 0.158 Uiso 1 1 calc R
C37 C 0.7001(3) 0.7653(2) -0.2591(2) 0.0544(7) Uani 1 1 d .
C38 C 0.6559(3) 0.7312(3) -0.3142(3) 0.0723(9) Uani 1 1 d .
H38 H 0.5778 0.7615 -0.3269 0.087 Uiso 1 1 calc R
C39 C 0.7274(4) 0.6516(3) -0.3512(3) 0.0809(11) Uani 1 1 d .
H39 H 0.6960 0.6274 -0.3865 0.097 Uiso 1 1 calc R
C40 C 0.8438(4) 0.6077(3) -0.3365(3) 0.0748(10) Uani 1 1 d .
C41 C 0.8865(3) 0.6427(3) -0.2821(3) 0.0724(9) Uani 1 1 d .
H41 H 0.9647 0.6132 -0.2703 0.087 Uiso 1 1 calc R
C42 C 0.8167(3) 0.7206(3) -0.2441(2) 0.0650(9) Uani 1 1 d .
H42 H 0.8485 0.7435 -0.2078 0.078 Uiso 1 1 calc R
C43 C 0.9202(4) 0.5225(4) -0.3792(3) 0.1174(16) Uani 1 1 d .
H43A H 0.9986 0.5036 -0.3650 0.176 Uiso 1 1 calc R
H43B H 0.9095 0.5558 -0.4530 0.176 Uiso 1 1 calc R
H43C H 0.9009 0.4542 -0.3467 0.176 Uiso 1 1 calc R
F1 F 0.57968(13) 1.03446(12) -0.11515(12) 0.0535(4) Uani 1 1 d .
F2 F 0.77020(13) 0.93503(13) -0.10937(12) 0.0531(4) Uani 1 1 d .
N1 N 0.67905(17) 0.95210(17) 0.04543(16) 0.0400(5) Uani 1 1 d .
N2 N 0.64332(17) 0.82938(17) -0.01854(16) 0.0397(5) Uani 1 1 d .
S1 S 0.68139(6) 1.16646(6) -0.06059(6) 0.05044(18) Uani 1 1 d .
S2 S 0.74398(8) 0.81917(8) 0.34801(6) 0.0672(2) Uani 1 1 d .
S3 S 0.56031(7) 0.56081(6) 0.18735(6) 0.0584(2) Uani 1 1 d .
S4 S 0.60995(7) 0.87231(6) -0.21704(6) 0.0595(2) Uani 1 1 d .

loop_
_atom_site_aniso_label
_atom_site_aniso_U_11
_atom_site_aniso_U_22
_atom_site_aniso_U_33
_atom_site_aniso_U_23
_atom_site_aniso_U_13
_atom_site_aniso_U_12
B1 0.0413(18) 0.0301(16) 0.0421(17) -0.0076(13) -0.0085(14) -0.0108(14)
Br1 0.0759(2) 0.0627(2) 0.0654(2) -0.03575(17) 0.00155(16) -0.02990(17)
Br2 0.0822(3) 0.0586(2) 0.0857(2) -0.03455(18) 0.00108(18) -0.04003(18)
C1 0.0420(16) 0.0375(15) 0.0485(16) -0.0161(13) 0.0018(12) -0.0153(13)
C2 0.0439(17) 0.0447(17) 0.070(2) -0.0211(15) -0.0067(14) -0.0153(14)
C3 0.064(2) 0.0455(18) 0.080(2) -0.0219(16) 0.0016(17) -0.0251(16)
C4 0.0538(19) 0.064(2) 0.0551(18) -0.0236(16) 0.0067(15) -0.0311(17)
C5 0.0377(17) 0.062(2) 0.074(2) -0.0267(17) -0.0007(15) -0.0118(15)
C6 0.0421(18) 0.0460(17) 0.082(2) -0.0301(16) 0.0075(15) -0.0128(14)
C7 0.067(2) 0.095(3) 0.098(3) -0.035(2) 0.008(2) -0.053(2)
C8 0.0323(14) 0.0376(15) 0.0501(16) -0.0142(13) -0.0019(12) -0.0131(12)
C9 0.0470(17) 0.0461(16) 0.0513(16) -0.0227(14) 0.0016(13) -0.0220(13)
C10 0.0436(16) 0.0512(17) 0.0473(16) -0.0206(14) -0.0019(13) -0.0156(14)
C11 0.0370(15) 0.0411(15) 0.0433(15) -0.0110(13) -0.0045(12) -0.0139(13)
C12 0.061(2) 0.0495(17) 0.0468(17) -0.0162(14) -0.0095(15) -0.0166(15)
C13 0.066(2) 0.111(3) 0.066(2) -0.052(2) -0.0040(19) -0.015(2)
C14 0.054(2) 0.129(4) 0.087(3) -0.060(3) 0.000(2) -0.004(2)
C15 0.064(2) 0.065(2) 0.071(2) -0.0173(19) -0.0173(19) -0.0097(18)
C16 0.083(3) 0.076(2) 0.058(2) -0.0188(18) -0.020(2) -0.029(2)
C17 0.068(2) 0.074(2) 0.0475(18) -0.0211(16) 0.0005(15) -0.0337(18)
C18 0.065(3) 0.126(4) 0.106(3) -0.021(3) -0.019(2) -0.034(2)
C19 0.0321(15) 0.0414(16) 0.0486(16) -0.0142(13) -0.0016(12) -0.0102(12)
C20 0.0340(15) 0.0361(15) 0.0453(16) -0.0097(13) -0.0023(12) -0.0104(12)
C21 0.0355(15) 0.0386(15) 0.0607(18) -0.0147(14) -0.0022(13) -0.0144(13)
C22 0.0459(17) 0.0402(15) 0.0620(19) -0.0227(14) -0.0016(14) -0.0184(13)
C23 0.0438(16) 0.0376(15) 0.0514(16) -0.0154(13) -0.0075(13) -0.0130(13)
C24 0.0484(17) 0.0409(16) 0.0444(16) -0.0095(13) -0.0025(13) -0.0210(14)
C25 0.064(2) 0.055(2) 0.0573(19) -0.0134(16) -0.0057(16) -0.0192(17)
C26 0.106(3) 0.0454(19) 0.063(2) 0.0003(17) -0.030(2) -0.025(2)
C27 0.106(3) 0.089(3) 0.052(2) -0.013(2) 0.003(2) -0.062(3)
C28 0.082(3) 0.096(3) 0.063(2) -0.029(2) 0.015(2) -0.049(2)
C29 0.0484(19) 0.063(2) 0.0564(19) -0.0192(16) 0.0045(15) -0.0233(16)
C30 0.066(2) 0.0378(15) 0.0522(17) -0.0152(14) -0.0066(15) -0.0243(14)
C31 0.063(2) 0.0492(19) 0.063(2) -0.0125(16) 0.0052(17) -0.0210(17)
C32 0.068(2) 0.052(2) 0.074(2) -0.0224(18) -0.0086(18) -0.0126(18)
C33 0.092(3) 0.050(2) 0.083(3) -0.026(2) -0.029(2) -0.018(2)
C34 0.119(3) 0.043(2) 0.058(2) -0.0041(16) -0.019(2) -0.036(2)
C35 0.090(3) 0.053(2) 0.0548(19) -0.0140(16) 0.0050(17) -0.0376(19)
C36 0.115(3) 0.050(2) 0.135(4) -0.026(2) -0.050(3) -0.007(2)
C37 0.070(2) 0.0503(17) 0.0463(17) -0.0157(14) -0.0082(15) -0.0271(16)
C38 0.078(2) 0.075(2) 0.076(2) -0.037(2) -0.0174(18) -0.0248(19)
C39 0.113(3) 0.081(3) 0.073(2) -0.043(2) -0.008(2) -0.042(2)
C40 0.097(3) 0.062(2) 0.054(2) -0.0186(17) 0.001(2) -0.025(2)
C41 0.074(2) 0.075(2) 0.060(2) -0.0230(19) -0.0042(18) -0.024(2)
C42 0.074(2) 0.073(2) 0.0529(19) -0.0232(17) -0.0068(17) -0.0320(19)
C43 0.159(5) 0.089(3) 0.101(3) -0.057(3) 0.013(3) -0.025(3)
F1 0.0543(10) 0.0387(9) 0.0600(10) -0.0120(8) -0.0183(8) -0.0117(8)
F2 0.0465(9) 0.0617(10) 0.0557(9) -0.0251(8) 0.0082(7) -0.0270(8)
N1 0.0372(12) 0.0373(12) 0.0453(13) -0.0143(10) -0.0026(10) -0.0156(10)
N2 0.0345(12) 0.0328(12) 0.0477(13) -0.0136(10) -0.0028(10) -0.0108(10)
S1 0.0506(4) 0.0385(4) 0.0593(4) -0.0134(3) -0.0093(3) -0.0178(3)
S2 0.0792(6) 0.0822(6) 0.0445(4) -0.0143(4) -0.0037(4) -0.0464(5)
S3 0.0527(5) 0.0463(4) 0.0698(5) -0.0153(4) 0.0095(4) -0.0267(4)
S4 0.0774(6) 0.0460(4) 0.0537(5) -0.0160(4) -0.0131(4) -0.0207(4)

loop_
_atom_type_symbol
_atom_type_description
_atom_type_scat_dispersion_real
_atom_type_scat_dispersion_imag
_atom_type_scat_source
C C 0.0033 0.0016 'International Tables Vol C Tables 4.2.6.8 and 6.1.1.4'
H H 0.0000 0.0000 'International Tables Vol C Tables 4.2.6.8 and 6.1.1.4'
B B 0.0013 0.0007 'International Tables Vol C Tables 4.2.6.8 and 6.1.1.4'
N N 0.0061 0.0033 'International Tables Vol C Tables 4.2.6.8 and 6.1.1.4'
F F 0.0171 0.0103 'International Tables Vol C Tables 4.2.6.8 and 6.1.1.4'
S S 0.1246 0.1234 'International Tables Vol C Tables 4.2.6.8 and 6.1.1.4'
Br Br -0.2901 2.4595 'International Tables Vol C Tables 4.2.6.8 and 6.1.1.4'

loop_
_geom_angle_atom_site_label_1
_geom_angle_atom_site_label_2
_geom_angle_atom_site_label_3
_geom_angle
F2 B1 F1 111.2(2)
F2 B1 N1 110.1(2)
F1 B1 N1 109.9(2)
F2 B1 N2 110.3(2)
F1 B1 N2 109.2(2)
N1 B1 N2 106.0(2)
C2 C1 C6 119.4(3)
C2 C1 S1 117.4(2)
C6 C1 S1 123.0(2)
C1 C2 C3 119.7(3)
C1 C2 H2 120.1
C3 C2 H2 120.1
C2 C3 C4 121.3(3)
C2 C3 H3 119.4
C4 C3 H3 119.4
C5 C4 C3 117.9(3)
C5 C4 C7 121.4(3)
C3 C4 C7 120.6(3)
C6 C5 C4 121.0(3)
C6 C5 H5 119.5
C4 C5 H5 119.5
C5 C6 C1 120.5(3)
C5 C6 H6 119.7
C1 C6 H6 119.7
C4 C7 H7A 109.5
C4 C7 H7B 109.5
H7A C7 H7B 109.5
C4 C7 H7C 109.5
H7A C7 H7C 109.5
H7B C7 H7C 109.5
N1 C8 C9 109.5(2)
N1 C8 S1 119.92(19)
C9 C8 S1 130.4(2)
C10 C9 C8 107.9(2)
C10 C9 Br1 125.3(2)
C8 C9 Br1 126.7(2)
C9 C10 C11 106.3(2)
C9 C10 S2 126.1(2)
C11 C10 S2 127.6(2)
C19 C11 N1 121.3(2)
C19 C11 C10 130.8(2)
N1 C11 C10 107.8(2)
C17 C12 C13 118.6(3)
C17 C12 S2 118.5(2)
C13 C12 S2 122.8(2)
C14 C13 C12 119.8(3)
C14 C13 H13 120.1
C12 C13 H13 120.1
C13 C14 C15 122.4(4)
C13 C14 H14 118.8
C15 C14 H14 118.8
C16 C15 C14 116.9(3)
C16 C15 C18 122.8(3)
C14 C15 C18 120.3(4)
C15 C16 C17 122.1(3)
C15 C16 H16 119.0
C17 C16 H16 119.0
C12 C17 C16 120.1(3)
C12 C17 H17 119.9
C16 C17 H17 119.9
C15 C18 H18A 109.5
C15 C18 H18B 109.5
H18A C18 H18B 109.5
C15 C18 H18C 109.5
H18A C18 H18C 109.5
H18B C18 H18C 109.5
C11 C19 C20 120.6(2)
C11 C19 C24 119.3(2)
C20 C19 C24 120.1(2)
N2 C20 C19 120.4(2)
N2 C20 C21 107.6(2)
C19 C20 C21 132.0(2)
C22 C21 C20 105.9(2)
C22 C21 S3 125.1(2)
C20 C21 S3 128.4(2)
C21 C22 C23 109.5(2)
C21 C22 Br2 124.6(2)
C23 C22 Br2 125.6(2)
N2 C23 C22 107.8(2)
N2 C23 S4 122.62(19)
C22 C23 S4 129.4(2)
C25 C24 C29 120.0(3)
C25 C24 C19 121.5(3)
C29 C24 C19 118.4(3)
C24 C25 C26 120.2(3)
C24 C25 H25 119.9
C26 C25 H25 119.9
C27 C26 C25 119.8(3)
C27 C26 H26 120.1
C25 C26 H26 120.1
C28 C27 C26 120.0(3)
C28 C27 H27 120.0
C26 C27 H27 120.0
C27 C28 C29 120.3(3)
C27 C28 H28 119.9
C29 C28 H28 119.9
C24 C29 C28 119.8(3)
C24 C29 H29 120.1
C28 C29 H29 120.1
C31 C30 C35 118.7(3)
C31 C30 S3 124.7(2)
C35 C30 S3 116.6(2)
C30 C31 C32 120.3(3)
C30 C31 H31 119.8
C32 C31 H31 119.8
C33 C32 C31 122.1(3)
C33 C32 H32 118.9
C31 C32 H32 118.9
C32 C33 C34 117.4(3)
C32 C33 C36 121.2(4)
C34 C33 C36 121.4(4)
C33 C34 C35 121.4(3)
C33 C34 H34 119.3
C35 C34 H34 119.3
C30 C35 C34 120.0(3)
C30 C35 H35 120.0
C34 C35 H35 120.0
C33 C36 H36A 109.5
C33 C36 H36B 109.5
H36A C36 H36B 109.5
C33 C36 H36C 109.5
H36A C36 H36C 109.5
H36B C36 H36C 109.5
C38 C37 C42 118.2(3)
C38 C37 S4 120.5(3)
C42 C37 S4 121.2(2)
C37 C38 C39 120.3(3)
C37 C38 H38 119.8
C39 C38 H38 119.8
C40 C39 C38 121.3(3)
C40 C39 H39 119.4
C38 C39 H39 119.4
C41 C40 C39 117.8(3)
C41 C40 C43 121.9(4)
C39 C40 C43 120.3(4)
C40 C41 C42 121.6(3)
C40 C41 H41 119.2
C42 C41 H41 119.2
C41 C42 C37 120.8(3)
C41 C42 H42 119.6
C37 C42 H42 119.6
C40 C43 H43A 109.5
C40 C43 H43B 109.5
H43A C43 H43B 109.5
C40 C43 H43C 109.5
H43A C43 H43C 109.5
H43B C43 H43C 109.5
C8 N1 C11 108.4(2)
C8 N1 B1 126.5(2)
C11 N1 B1 124.7(2)
C23 N2 C20 109.1(2)
C23 N2 B1 125.0(2)
C20 N2 B1 125.8(2)
C8 S1 C1 104.65(12)
C10 S2 C12 101.40(13)
C21 S3 C30 104.01(13)
C23 S4 C37 101.01(13)

loop_
_geom_bond_atom_site_label_1
_geom_bond_atom_site_label_2
_geom_bond_distance
B1 F2 1.369(3)
B1 F1 1.384(3)
B1 N1 1.551(3)
B1 N2 1.562(3)
Br1 C9 1.857(2)
Br2 C22 1.865(3)
C1 C2 1.372(3)
C1 C6 1.380(4)
C1 S1 1.771(3)
C2 C3 1.378(4)
C2 H2 0.9300
C3 C4 1.389(4)
C3 H3 0.9300
C4 C5 1.376(4)
C4 C7 1.516(4)
C5 C6 1.369(4)
C5 H5 0.9300
C6 H6 0.9300
C7 H7A 0.9600
C7 H7B 0.9600
C7 H7C 0.9600
C8 N1 1.348(3)
C8 C9 1.405(4)
C8 S1 1.739(3)
C9 C10 1.390(4)
C10 C11 1.430(3)
C10 S2 1.754(3)
C11 C19 1.382(3)
C11 N1 1.395(3)
C12 C17 1.368(4)
C12 C13 1.380(4)
C12 S2 1.780(3)
C13 C14 1.367(5)
C13 H13 0.9300
C14 C15 1.374(5)
C14 H14 0.9300
C15 C16 1.359(5)
C15 C18 1.525(5)
C16 C17 1.381(4)
C16 H16 0.9300
C17 H17 0.9300
C18 H18A 0.9600
C18 H18B 0.9600
C18 H18C 0.9600
C19 C20 1.408(3)
C19 C24 1.494(4)
C20 N2 1.384(3)
C20 C21 1.426(3)
C21 C22 1.382(4)
C21 S3 1.750(3)
C22 C23 1.390(3)
C23 N2 1.363(3)
C23 S4 1.737(3)
C24 C25 1.367(4)
C24 C29 1.379(4)
C25 C26 1.384(4)
C25 H25 0.9300
C26 C27 1.379(5)
C26 H26 0.9300
C27 C28 1.369(5)
C27 H27 0.9300
C28 C29 1.380(4)
C28 H28 0.9300
C29 H29 0.9300
C30 C31 1.373(4)
C30 C35 1.377(4)
C30 S3 1.772(3)
C31 C32 1.382(4)
C31 H31 0.9300
C32 C33 1.361(5)
C32 H32 0.9300
C33 C34 1.384(5)
C33 C36 1.512(5)
C34 C35 1.390(5)
C34 H34 0.9300
C35 H35 0.9300
C36 H36A 0.9600
C36 H36B 0.9600
C36 H36C 0.9600
C37 C38 1.373(4)
C37 C42 1.380(4)
C37 S4 1.780(3)
C38 C39 1.390(5)
C38 H38 0.9300
C39 C40 1.377(5)
C39 H39 0.9300
C40 C41 1.362(5)
C40 C43 1.517(5)
C41 C42 1.377(4)
C41 H41 0.9300
C42 H42 0.9300
C43 H43A 0.9600
C43 H43B 0.9600
C43 H43C 0.9600

loop_
_platon_squeeze_void_nr
_platon_squeeze_void_average_x
_platon_squeeze_void_average_y
_platon_squeeze_void_average_z
_platon_squeeze_void_volume
_platon_squeeze_void_count_electrons
_platon_squeeze_void_content
1 0.500 0.000 0.500 143 46 ' '
